data_1530503
loop_
_publ_author_name
'O'Connor, C.J.'
'Deaver, B.S.jr.'
'Sinn, E.'

_publ_section_title
;
 Crystal structures of A2 Fe Cl5 (H2 O) (A = Rb(+), Cs(+)) and field
 dependent superconducting susceptometer measurements
;
_journal_name_full 'Journal of Chemical Physics'
_journal_page_first 5161
_journal_page_last 5167
_journal_volume 70
_journal_year 1979
_chemical_formula_sum 'Cl5 Cs2 Fe H2 O'
_chemical_name_systematic 'Cs2 Fe Cl5 (H2 O)'
_space_group_IT_number 63
_symmetry_space_group_name_Hall '-C 2c 2'
_symmetry_space_group_name_H-M 'C m c m'
_cell_angle_alpha 90
_cell_angle_beta 90
_cell_angle_gamma 90
_cell_formula_units_Z 4
_cell_length_a 7.442
_cell_length_b 17.307
_cell_length_c 8.077
_cell_volume 1040.307
_citation_journal_id_ASTM JCPSA6
_cod_data_source_file OConnor_JCPSA6_1979_438.cif
_cod_data_source_block H2Cl5Cs2Fe1O1
_cod_original_formula_sum 'H2 Cl5 Cs2 Fe1 O1'
_cod_database_code 1530503

loop_
_symmetry_equiv_pos_as_xyz
x,y,z
-x,-y,z+1/2
x,-y,-z
-x,y,-z+1/2
-x,-y,-z
x,y,-z-1/2
-x,y,z
x,-y,z-1/2
x+1/2,y+1/2,z
-x+1/2,-y+1/2,z+1/2
x+1/2,-y+1/2,-z
-x+1/2,y+1/2,-z+1/2
-x+1/2,-y+1/2,-z
x+1/2,y+1/2,-z-1/2
-x+1/2,y+1/2,z
x+1/2,-y+1/2,z-1/2

loop_
_atom_site_label
_atom_site_type_symbol
_atom_site_fract_x
_atom_site_fract_y
_atom_site_fract_z
_atom_site_occupancy
_atom_site_U_iso_or_equiv
Fe1 Fe+3 0 0.1219 0.25 1 0.0
Cl2 Cl-1 0.223 0.111 0.4585 1 0.0
Cl1 Cl-1 0 0.2531 0.25 1 0.0
Cs1 Cs+1 0 0.4706 0.25 1 0.0
Cs2 Cs+1 0 0.7548 0.25 1 0.0
O1 O-2 0 0.994 0.25 1 0.0
